data_7028085
loop_
_publ_author_name
'Shaw, Bernard L.'
'Iranpoor, Nasser'
'Perera, Sarath D.'
'Thornton-Pett, Mark'
'Vessey, Jonathan D.'

_publ_section_title
;
 Complexes of the (1R)-(+)-camphor azine diphosphines
 Z,Z-3,3&#x2032;-Ph2PnC10H15&#xE006;N--N&#xE006;C10H15PxPh2 and
 Z,Z-3,3&#x2032;-Ph2PxC10H15&#xE006;N--N&#xE006; C10H15PxPh2
 (x&#x2005;=&#x2005;exo, n&#x2005;=&#x2005;endo) with Group 6 metal
 carbonyls: crystal structures of the ligands and
 fac-[W(CO)3(E,Z-Ph2PxC10H15&#xE006; N--N&#xE006;C10H15PxPh2)]
;
_journal_issue 11
_journal_name_full 'Journal of the Chemical Society, Dalton Transactions'
_journal_page_first 1885
_journal_paper_doi 10.1039/a801585f
_journal_year 1998
_chemical_formula_sum 'C44 H50 N2 P2'
_chemical_formula_weight 668.80
_chemical_name_systematic
; 
 ? 
;
_space_group_IT_number 5
_symmetry_cell_setting monoclinic
_symmetry_space_group_name_Hall 'C 2y'
_symmetry_space_group_name_H-M 'C 1 2 1'
_atom_sites_solution_hydrogens geom
_atom_sites_solution_primary direct
_atom_sites_solution_secondary difmap
_audit_creation_method SHELXL
_cell_angle_alpha 90.00
_cell_angle_beta 103.882(5)
_cell_angle_gamma 90.00
_cell_formula_units_Z 4
_cell_length_a 23.9559(12)
_cell_length_b 6.6755(4)
_cell_length_c 24.0682(12)
_cell_measurement_reflns_used 80
_cell_measurement_temperature 200(2)
_cell_measurement_theta_max 40.0
_cell_measurement_theta_min 35.0
_cell_volume 3736.5(4)
_computing_cell_refinement 'Stoe DIF4'
_computing_data_collection 'Stoe DIF4'
_computing_data_reduction 'Stoe REDU4'
_computing_molecular_graphics 'ORTEX (McArdle, 1995)'
_computing_publication_material 'local program'
_computing_structure_refinement 'SHELXL-93 (Sheldrick, 1993)'
_computing_structure_solution 'SHELXS-86 (Sheldrick, 1990)'
_diffrn_ambient_temperature 200(2)
_diffrn_measurement_device 'Stoe STADI4'
_diffrn_measurement_method \w-\q-scans
_diffrn_radiation_monochromator graphite
_diffrn_radiation_source 'fine-focus sealed tube'
_diffrn_radiation_type CuK\a
_diffrn_radiation_wavelength 1.54184
_diffrn_reflns_av_R_equivalents 0.0237
_diffrn_reflns_av_sigmaI/netI 0.0243
_diffrn_reflns_limit_h_max 28
_diffrn_reflns_limit_h_min -28
_diffrn_reflns_limit_k_max 7
_diffrn_reflns_limit_k_min -7
_diffrn_reflns_limit_l_max 28
_diffrn_reflns_limit_l_min -26
_diffrn_reflns_number 4091
_diffrn_reflns_theta_max 64.63
_diffrn_reflns_theta_min 1.89
_diffrn_standards_decay_% 0
_diffrn_standards_interval_time 60
_diffrn_standards_number 3
_exptl_absorpt_coefficient_mu 1.295
_exptl_absorpt_correction_type none
_exptl_crystal_colour colourless
_exptl_crystal_density_diffrn 1.189
_exptl_crystal_description prism
_exptl_crystal_F_000 1432
_exptl_crystal_size_max 0.55
_exptl_crystal_size_mid 0.35
_exptl_crystal_size_min 0.26
_refine_diff_density_max 0.212
_refine_diff_density_min -0.166
_refine_diff_density_rms 0.031
_refine_ls_abs_structure_details 'Flack H D (1983), Acta Cryst. A39, 876-881'
_refine_ls_abs_structure_Flack 0.00(2)
_refine_ls_extinction_coef 0.00068(6)
_refine_ls_extinction_expression Fc^*^=kFc[1+0.001xFc^2^\l^3^/sin(2\q)]^-1/4^
_refine_ls_extinction_method SHELXL
_refine_ls_goodness_of_fit_all 1.057
_refine_ls_goodness_of_fit_obs 1.079
_refine_ls_matrix_type full
_refine_ls_number_parameters 440
_refine_ls_number_reflns 3832
_refine_ls_number_restraints 203
_refine_ls_restrained_S_all 1.078
_refine_ls_restrained_S_obs 1.099
_refine_ls_R_factor_all 0.0327
_refine_ls_R_factor_obs 0.0287
_refine_ls_shift/esd_max 0.001
_refine_ls_shift/esd_mean 0.000
_refine_ls_structure_factor_coef Fsqd
_refine_ls_weighting_details 'w=1/[\s^2^(Fo^2^)+(0.0423P)^2^+1.4127P] where P=(Fo^2^+2Fc^2^)/3'
_refine_ls_weighting_scheme calc
_refine_ls_wR_factor_all 0.0792
_refine_ls_wR_factor_obs 0.0775
_reflns_number_observed 3559
_reflns_number_total 3832
_reflns_observed_criterion >2sigma(I)
_cod_data_source_file f801585sup1.cif
_cod_data_source_block nasser1
_cod_depositor_comments
;
The following automatic conversions were performed:

'_refine_ls_weighting_scheme' value 'calc
w=1/[\s^2^(Fo^2^)+(0.0423P)^2^+1.4127P] where P=(Fo^2^+2Fc^2^)/3' was
changed to 'calc'. New tag '_refine_ls_weighting_details' was
created. The value of the new tag was set to
'w=1/[\s^2^(Fo^2^)+(0.0423P)^2^+1.4127P] where P=(Fo^2^+2Fc^2^)/3'.

Automatic conversion script
Id: cif_fix_values 3143 2015-03-26 13:38:13Z robertas 
;
_cod_original_cell_volume 3736.5(3)
_cod_original_sg_symbol_H-M P21
_cod_database_code 7028085

loop_
_symmetry_equiv_pos_as_xyz
'x, y, z'
'-x, y, -z'
'x+1/2, y+1/2, z'
'-x+1/2, y+1/2, -z'

loop_
_atom_site_aniso_label
_atom_site_aniso_U_11
_atom_site_aniso_U_22
_atom_site_aniso_U_33
_atom_site_aniso_U_23
_atom_site_aniso_U_13
_atom_site_aniso_U_12
P1 0.0301(3) 0.0435(4) 0.0305(3) -0.0010(3) 0.0123(2) -0.0021(3)
C111 0.0310(11) 0.062(2) 0.0314(13) -0.0001(13) 0.0133(10) -0.0005(12)
C112 0.0424(14) 0.074(2) 0.0383(14) 0.007(2) 0.0132(11) -0.0033(15)
C113 0.0489(15) 0.096(3) 0.044(2) 0.016(2) 0.0178(13) -0.004(2)
C114 0.052(2) 0.121(4) 0.034(2) 0.006(2) 0.0154(13) 0.006(2)
C115 0.057(2) 0.101(3) 0.039(2) -0.018(2) 0.0122(14) 0.004(2)
C116 0.0437(14) 0.072(2) 0.0383(15) -0.009(2) 0.0123(12) -0.0007(15)
C121 0.0294(11) 0.055(2) 0.0293(12) 0.0029(13) 0.0121(9) -0.0001(12)
C122 0.0392(14) 0.064(2) 0.064(2) -0.004(2) 0.0253(13) 0.0047(14)
C123 0.0318(13) 0.089(3) 0.076(2) 0.003(2) 0.0239(14) 0.011(2)
C124 0.0291(13) 0.102(3) 0.057(2) 0.001(2) 0.0118(12) -0.007(2)
C125 0.0388(15) 0.077(3) 0.063(2) -0.012(2) 0.0102(13) -0.014(2)
C126 0.0336(13) 0.066(2) 0.055(2) -0.010(2) 0.0126(12) -0.0035(15)
N1 0.0192(8) 0.0469(12) 0.0274(9) -0.0002(11) 0.0071(7) 0.0058(9)
C1 0.0273(11) 0.0441(15) 0.0304(12) 0.0059(12) 0.0075(9) 0.0069(11)
C2 0.0235(10) 0.0371(14) 0.0260(11) -0.0015(11) 0.0081(8) 0.0001(10)
C3 0.0289(11) 0.0394(14) 0.0332(12) -0.0003(12) 0.0135(10) -0.0008(11)
C4 0.0470(14) 0.047(2) 0.0426(14) 0.0143(13) 0.0225(12) 0.0061(12)
C5 0.062(2) 0.038(2) 0.074(2) 0.009(2) 0.036(2) 0.0038(15)
C6 0.0439(14) 0.043(2) 0.050(2) 0.0043(14) 0.0192(12) 0.0077(13)
C7 0.0352(12) 0.059(2) 0.0302(12) 0.0124(13) 0.0084(10) 0.0126(13)
C8 0.0352(12) 0.072(2) 0.0290(12) 0.0026(14) 0.0044(10) 0.0059(14)
C9 0.056(2) 0.089(3) 0.044(2) 0.025(2) 0.0115(13) 0.030(2)
C10 0.0217(11) 0.059(2) 0.0373(13) 0.0042(13) 0.0056(9) 0.0041(11)
P2 0.0203(2) 0.0386(3) 0.0269(3) -0.0011(3) 0.0073(2) 0.0007(2)
C211 0.0194(9) 0.044(2) 0.0256(11) -0.0002(12) 0.0061(8) 0.0016(10)
C212 0.0210(11) 0.049(2) 0.0354(13) -0.0043(12) 0.0058(9) -0.0003(11)
C213 0.0333(12) 0.043(2) 0.048(2) -0.0061(13) 0.0101(11) 0.0040(12)
C214 0.0252(11) 0.060(2) 0.0441(14) -0.0025(15) 0.0068(10) 0.0119(13)
C215 0.0224(11) 0.065(2) 0.049(2) 0.0060(15) 0.0130(10) 0.0027(12)
C216 0.0232(11) 0.053(2) 0.0388(13) 0.0056(13) 0.0103(10) -0.0015(11)
C221 0.0211(10) 0.046(2) 0.0297(12) 0.0015(11) 0.0081(9) 0.0024(10)
C222 0.0365(12) 0.049(2) 0.0340(13) -0.0004(13) 0.0112(10) 0.0002(12)
C223 0.0404(14) 0.065(2) 0.0314(14) -0.0050(14) 0.0105(11) 0.0046(13)
C224 0.0377(13) 0.079(2) 0.0298(13) 0.011(2) 0.0113(11) 0.0071(14)
C225 0.0505(15) 0.058(2) 0.0412(15) 0.015(2) 0.0085(12) 0.008(2)
C226 0.0381(13) 0.045(2) 0.0377(14) 0.0025(13) 0.0082(11) 0.0063(12)
N2 0.0197(8) 0.0520(14) 0.0300(10) 0.0026(10) 0.0076(7) 0.0069(9)
C11 0.0184(10) 0.048(2) 0.0335(12) 0.0033(12) 0.0058(9) 0.0072(10)
C12 0.0184(9) 0.0382(14) 0.0313(12) -0.0005(11) 0.0072(9) 0.0037(10)
C13 0.0190(9) 0.0389(14) 0.0252(11) 0.0002(10) 0.0058(8) 0.0001(9)
C14 0.0208(10) 0.044(2) 0.0295(11) 0.0044(11) 0.0035(8) 0.0025(10)
C15 0.0258(10) 0.051(2) 0.0392(13) -0.0044(14) -0.0008(9) -0.0004(12)
C16 0.0220(10) 0.048(2) 0.0468(14) 0.0074(14) 0.0054(10) 0.0011(12)
C17 0.0235(11) 0.040(2) 0.0400(13) 0.0035(12) 0.0033(10) 0.0080(11)
C18 0.0326(12) 0.039(2) 0.071(2) -0.006(2) 0.0026(12) 0.0058(13)
C19 0.0281(12) 0.050(2) 0.055(2) 0.0129(15) 0.0025(11) 0.0072(12)
C20 0.0287(12) 0.086(3) 0.0472(15) -0.001(2) 0.0136(11) 0.0238(15)

loop_
_atom_site_label
_atom_site_type_symbol
_atom_site_fract_x
_atom_site_fract_y
_atom_site_fract_z
_atom_site_U_iso_or_equiv
_atom_site_thermal_displace_type
_atom_site_occupancy
_atom_site_calc_flag
_atom_site_refinement_flags
P1 P 0.32255(2) 0.64507(11) 0.36038(3) 0.0338(2) Uani 1 d D
C111 C 0.32874(10) 0.5887(5) 0.43726(10) 0.0405(7) Uani 1 d D
C112 C 0.30991(11) 0.4140(6) 0.45830(12) 0.0509(8) Uani 1 d D
H112 H 0.29625(11) 0.3059(6) 0.43302(12) 0.061 Uiso 1 calc R
C113 C 0.31092(12) 0.3962(7) 0.51628(13) 0.0619(10) Uani 1 d D
H113 H 0.29812(12) 0.2762(7) 0.53050(13) 0.074 Uiso 1 calc R
C114 C 0.33055(13) 0.5531(8) 0.55274(13) 0.0680(11) Uani 1 d D
H114 H 0.33105(13) 0.5409(8) 0.59219(13) 0.082 Uiso 1 calc R
C115 C 0.34944(14) 0.7270(7) 0.53296(13) 0.0656(10) Uani 1 d D
H115 H 0.36313(14) 0.8343(7) 0.55854(13) 0.079 Uiso 1 calc R
C116 C 0.34837(11) 0.7449(6) 0.47507(12) 0.0508(8) Uani 1 d D
H116 H 0.36122(11) 0.8655(6) 0.46125(12) 0.061 Uiso 1 calc R
C121 C 0.24833(10) 0.5516(5) 0.33439(10) 0.0370(6) Uani 1 d D
C122 C 0.20540(11) 0.6881(6) 0.33672(14) 0.0535(8) Uani 1 d D
H122 H 0.21602(11) 0.8197(6) 0.35021(14) 0.064 Uiso 1 calc R
C123 C 0.14760(12) 0.6397(7) 0.32011(15) 0.0635(10) Uani 1 d D
H123 H 0.11917(12) 0.7366(7) 0.32233(15) 0.076 Uiso 1 calc R
C124 C 0.13179(11) 0.4498(7) 0.30038(14) 0.0624(10) Uani 1 d D
H124 H 0.09223(11) 0.4155(7) 0.28849(14) 0.075 Uiso 1 calc R
C125 C 0.17318(12) 0.3090(6) 0.29779(14) 0.0598(9) Uani 1 d D
H125 H 0.16224(12) 0.1777(6) 0.28422(14) 0.072 Uiso 1 calc R
C126 C 0.23124(11) 0.3604(6) 0.31522(12) 0.0512(7) Uani 1 d D
H126 H 0.25961(11) 0.2622(6) 0.31390(12) 0.061 Uiso 1 calc R
N1 N 0.39670(7) 0.6473(4) 0.25523(8) 0.0309(4) Uani 1 d .
C1 C 0.46625(9) 0.4473(4) 0.32425(10) 0.0338(6) Uani 1 d .
C2 C 0.40744(9) 0.5366(4) 0.29981(10) 0.0285(5) Uani 1 d .
C3 C 0.36580(9) 0.4468(4) 0.33271(10) 0.0328(5) Uani 1 d .
H3 H 0.33785(9) 0.3614(4) 0.30518(10) 0.039 Uiso 1 calc R
C4 C 0.40684(11) 0.3046(5) 0.37365(12) 0.0437(7) Uani 1 d .
H4 H 0.39291(11) 0.2618(5) 0.40780(12) 0.052 Uiso 1 calc R
C5 C 0.41925(13) 0.1296(5) 0.33592(15) 0.0544(8) Uani 1 d .
H5A H 0.38336(13) 0.0800(5) 0.31005(15) 0.065 Uiso 1 calc R
H5B H 0.43866(13) 0.0173(5) 0.35975(15) 0.065 Uiso 1 calc R
C6 C 0.45940(12) 0.2270(5) 0.30159(13) 0.0443(7) Uani 1 d .
H6A H 0.44172(12) 0.2235(5) 0.25996(13) 0.053 Uiso 1 calc R
H6B H 0.49704(12) 0.1579(5) 0.30921(13) 0.053 Uiso 1 calc R
C7 C 0.46514(10) 0.4178(5) 0.38814(10) 0.0415(7) Uani 1 d .
C8 C 0.46464(11) 0.6146(5) 0.41943(10) 0.0459(7) Uani 1 d .
H8A H 0.4562(9) 0.5893(6) 0.4567(4) 0.069 Uiso 1 calc R
H8B H 0.4351(6) 0.7027(12) 0.3967(4) 0.069 Uiso 1 calc R
H8C H 0.5023(3) 0.6791(15) 0.4251(8) 0.069 Uiso 1 calc R
C9 C 0.51556(13) 0.2900(6) 0.42208(13) 0.0628(10) Uani 1 d .
H9A H 0.5079(6) 0.2508(35) 0.4588(5) 0.094 Uiso 1 calc R
H9B H 0.5512(3) 0.3683(15) 0.4290(10) 0.094 Uiso 1 calc R
H9C H 0.5196(7) 0.1697(21) 0.4001(5) 0.094 Uiso 1 calc R
C10 C 0.51645(9) 0.5661(5) 0.31320(11) 0.0397(6) Uani 1 d .
H10A H 0.55262(9) 0.5045(19) 0.3339(7) 0.060 Uiso 1 calc R
H10B H 0.5145(5) 0.7041(10) 0.3265(8) 0.060 Uiso 1 calc R
H10C H 0.5146(5) 0.5664(26) 0.2721(2) 0.060 Uiso 1 calc R
P2 P 0.41896(2) 0.86313(10) 0.14544(2) 0.02830(15) Uani 1 d D
C211 C 0.47311(8) 0.6637(4) 0.15787(9) 0.0297(5) Uani 1 d D
C212 C 0.46503(9) 0.4612(4) 0.16602(11) 0.0352(6) Uani 1 d D
H212 H 0.42752(9) 0.4127(4) 0.16503(11) 0.042 Uiso 1 calc R
C213 C 0.51064(10) 0.3288(5) 0.17557(11) 0.0416(6) Uani 1 d D
H213 H 0.50415(10) 0.1907(5) 0.18127(11) 0.050 Uiso 1 calc R
C214 C 0.56599(10) 0.3953(5) 0.17694(11) 0.0432(7) Uani 1 d D
H214 H 0.59719(10) 0.3036(5) 0.18288(11) 0.052 Uiso 1 calc R
C215 C 0.57482(10) 0.5974(5) 0.16948(12) 0.0446(7) Uani 1 d D
H215 H 0.61239(10) 0.6453(5) 0.17048(12) 0.053 Uiso 1 calc R
C216 C 0.52932(9) 0.7295(5) 0.16062(11) 0.0379(6) Uani 1 d D
H216 H 0.53617(9) 0.8681(5) 0.15627(11) 0.045 Uiso 1 calc R
C221 C 0.41921(8) 0.9091(4) 0.06957(10) 0.0320(6) Uani 1 d D
C222 C 0.42319(10) 0.7560(5) 0.03162(11) 0.0393(6) Uani 1 d D
H222 H 0.42504(10) 0.6208(5) 0.04431(11) 0.047 Uiso 1 calc R
C223 C 0.42452(12) 0.7976(5) -0.02468(11) 0.0453(7) Uani 1 d D
H223 H 0.42679(12) 0.6915(5) -0.05036(11) 0.054 Uiso 1 calc R
C224 C 0.42250(11) 0.9943(6) -0.04301(12) 0.0482(8) Uani 1 d D
H224 H 0.42393(11) 1.0235(6) -0.08128(12) 0.058 Uiso 1 calc R
C225 C 0.41845(12) 1.1478(6) -0.00620(12) 0.0502(7) Uani 1 d D
H225 H 0.41675(12) 1.2827(6) -0.01904(12) 0.060 Uiso 1 calc R
C226 C 0.41686(11) 1.1049(4) 0.04996(11) 0.0405(7) Uani 1 d D
H226 H 0.41411(11) 1.2115(4) 0.07530(11) 0.049 Uiso 1 calc R
N2 N 0.33813(7) 0.7070(4) 0.23933(8) 0.0337(5) Uani 1 d .
C11 C 0.25873(9) 0.8289(4) 0.16412(10) 0.0334(6) Uani 1 d .
C12 C 0.31958(9) 0.7476(4) 0.18678(10) 0.0291(5) Uani 1 d .
C13 C 0.34758(8) 0.7337(4) 0.13575(9) 0.0276(5) Uani 1 d .
H13 H 0.35261(8) 0.5891(4) 0.12726(9) 0.033 Uiso 1 calc R
C14 C 0.29806(9) 0.8214(4) 0.08765(10) 0.0318(6) Uani 1 d .
H14 H 0.31075(9) 0.8740(4) 0.05375(10) 0.038 Uiso 1 calc R
C15 C 0.25134(9) 0.6583(5) 0.07325(11) 0.0401(6) Uani 1 d .
H15A H 0.26822(9) 0.5259(5) 0.06843(11) 0.048 Uiso 1 calc R
H15B H 0.22194(9) 0.6919(5) 0.03797(11) 0.048 Uiso 1 calc R
C16 C 0.22545(9) 0.6607(5) 0.12631(11) 0.0396(6) Uani 1 d .
H16A H 0.18377(9) 0.6907(5) 0.11523(11) 0.047 Uiso 1 calc R
H16B H 0.23132(9) 0.5304(5) 0.14650(11) 0.047 Uiso 1 calc R
C17 C 0.26955(9) 0.9796(4) 0.11874(11) 0.0353(6) Uani 1 d .
C18 C 0.30840(11) 1.1535(5) 0.14545(14) 0.0492(7) Uani 1 d .
H18A H 0.3203(8) 1.2288(20) 0.1153(2) 0.074 Uiso 1 calc R
H18B H 0.3425(5) 1.1008(6) 0.1726(7) 0.074 Uiso 1 calc R
H18C H 0.2873(3) 1.2423(19) 0.1656(8) 0.074 Uiso 1 calc R
C19 C 0.21452(10) 1.0700(5) 0.08063(12) 0.0456(7) Uani 1 d .
H19A H 0.2242(2) 1.1449(27) 0.0492(5) 0.068 Uiso 1 calc R
H19B H 0.1967(5) 1.1605(24) 0.1035(3) 0.068 Uiso 1 calc R
H19C H 0.1876(4) 0.9622(5) 0.0650(7) 0.068 Uiso 1 calc R
C20 C 0.23116(11) 0.9048(6) 0.21006(12) 0.0532(9) Uani 1 d .
H20A H 0.1957(6) 0.9767(31) 0.19236(13) 0.080 Uiso 1 calc R
H20B H 0.2577(4) 0.9957(28) 0.2355(6) 0.080 Uiso 1 calc R
H20C H 0.2221(9) 0.7914(6) 0.2323(6) 0.080 Uiso 1 calc R

loop_
_atom_type_symbol
_atom_type_description
_atom_type_scat_dispersion_real
_atom_type_scat_dispersion_imag
_atom_type_scat_source
C C 0.0181 0.0091 'International Tables Vol C Tables 4.2.6.8 and 6.1.1.4'
H H 0.0000 0.0000 'International Tables Vol C Tables 4.2.6.8 and 6.1.1.4'
N N 0.0311 0.0180 'International Tables Vol C Tables 4.2.6.8 and 6.1.1.4'
P P 0.2955 0.4335 'International Tables Vol C Tables 4.2.6.8 and 6.1.1.4'

loop_
_geom_angle_atom_site_label_1
_geom_angle_atom_site_label_2
_geom_angle_atom_site_label_3
_geom_angle
C121 P1 C111 96.27(11)
C121 P1 C3 102.01(12)
C111 P1 C3 106.75(12)
C112 C111 C116 118.7(2)
C112 C111 P1 125.3(2)
C116 C111 P1 115.7(2)
C111 C112 C113 120.5(3)
C114 C113 C112 119.7(4)
C115 C114 C113 120.9(3)
C114 C115 C116 119.4(4)
C111 C116 C115 120.8(3)
C122 C121 C126 117.2(2)
C122 C121 P1 115.4(2)
C126 C121 P1 127.4(2)
C123 C122 C121 122.4(3)
C124 C123 C122 119.2(3)
C123 C124 C125 120.2(3)
C124 C125 C126 119.7(4)
C121 C126 C125 121.3(3)
C2 N1 N2 112.1(2)
C2 C1 C10 115.4(2)
C2 C1 C7 101.5(2)
C10 C1 C7 116.2(2)
C2 C1 C6 103.0(2)
C10 C1 C6 116.9(2)
C7 C1 C6 101.6(2)
N1 C2 C1 122.4(2)
N1 C2 C3 129.4(2)
C1 C2 C3 107.8(2)
C2 C3 C4 100.2(2)
C2 C3 P1 112.7(2)
C4 C3 P1 121.6(2)
C3 C4 C5 105.8(2)
C3 C4 C7 104.2(2)
C5 C4 C7 102.1(2)
C4 C5 C6 103.1(2)
C5 C6 C1 103.6(2)
C8 C7 C9 108.3(2)
C8 C7 C4 114.8(2)
C9 C7 C4 113.4(3)
C8 C7 C1 112.7(2)
C9 C7 C1 113.3(2)
C4 C7 C1 93.9(2)
C211 P2 C221 96.41(10)
C211 P2 C13 105.87(11)
C221 P2 C13 99.90(10)
C212 C211 C216 117.6(2)
C212 C211 P2 127.9(2)
C216 C211 P2 114.5(2)
C213 C212 C211 121.1(2)
C212 C213 C214 120.7(3)
C215 C214 C213 118.9(2)
C216 C215 C214 120.3(2)
C215 C216 C211 121.4(3)
C226 C221 C222 118.3(2)
C226 C221 P2 118.8(2)
C222 C221 P2 122.9(2)
C221 C222 C223 121.0(3)
C224 C223 C222 119.6(3)
C225 C224 C223 120.4(3)
C224 C225 C226 119.7(3)
C221 C226 C225 121.1(3)
C12 N2 N1 114.6(2)
C20 C11 C12 114.0(2)
C20 C11 C16 115.0(2)
C12 C11 C16 105.4(2)
C20 C11 C17 118.4(3)
C12 C11 C17 100.1(2)
C16 C11 C17 101.9(2)
N2 C12 C11 120.6(2)
N2 C12 C13 132.1(2)
C11 C12 C13 107.3(2)
C12 C13 C14 99.8(2)
C12 C13 P2 115.6(2)
C14 C13 P2 115.3(2)
C15 C14 C17 102.1(2)
C15 C14 C13 106.5(2)
C17 C14 C13 104.1(2)
C14 C15 C16 102.7(2)
C11 C16 C15 104.0(2)
C18 C17 C19 107.5(2)
C18 C17 C14 115.3(2)
C19 C17 C14 113.3(2)
C18 C17 C11 112.6(2)
C19 C17 C11 114.2(2)
C14 C17 C11 93.7(2)

loop_
_geom_bond_atom_site_label_1
_geom_bond_atom_site_label_2
_geom_bond_distance
P1 C121 1.846(2)
P1 C111 1.859(2)
P1 C3 1.897(3)
C111 C112 1.389(4)
C111 C116 1.390(4)
C112 C113 1.395(4)
C113 C114 1.375(6)
C114 C115 1.372(6)
C115 C116 1.392(4)
C121 C122 1.385(4)
C121 C126 1.386(5)
C122 C123 1.384(4)
C123 C124 1.375(6)
C124 C125 1.378(5)
C125 C126 1.396(4)
N1 C2 1.277(3)
N1 N2 1.420(2)
C1 C2 1.513(3)
C1 C10 1.516(3)
C1 C7 1.557(3)
C1 C6 1.563(4)
C2 C3 1.536(3)
C3 C4 1.541(4)
C4 C5 1.552(4)
C4 C7 1.552(4)
C5 C6 1.553(4)
C7 C8 1.516(4)
C7 C9 1.543(4)
P2 C211 1.833(3)
P2 C221 1.853(2)
P2 C13 1.880(2)
C211 C212 1.386(4)
C211 C216 1.403(3)
C212 C213 1.381(4)
C213 C214 1.391(4)
C214 C215 1.384(5)
C215 C216 1.378(4)
C221 C226 1.386(4)
C221 C222 1.390(4)
C222 C223 1.391(4)
C223 C224 1.383(5)
C224 C225 1.373(5)
C225 C226 1.391(4)
N2 C12 1.265(3)
C11 C20 1.505(3)
C11 C12 1.528(3)
C11 C16 1.541(4)
C11 C17 1.552(4)
C12 C13 1.537(3)
C13 C14 1.559(3)
C14 C15 1.540(4)
C14 C17 1.545(3)
C15 C16 1.548(3)
C17 C18 1.530(4)
C17 C19 1.537(3)
